data_4308497
loop_
_publ_author_name
'Torben R. Jensen'
'Nicolas G\'erentes'
'Josua Jepsen'
'Rita G. Hazell'
'Hans J. Jakobsen'

_publ_section_title
;
New Amine-Templated Zinc Phosphates with a Temperature-Induced Increase of
Structural Dimensionality
;
_journal_name_full 'Inorganic Chemistry'
_journal_page_first 658
_journal_page_last 665
_journal_paper_doi 10.1021/ic049156g
_journal_volume 44
_journal_year 2005
_chemical_formula_moiety 'H2 O17 P4 Zn5, C4 H14 N2'
_chemical_formula_sum 'C4 H16 N2 O17 P4 Zn5'
_chemical_formula_weight 814.91
_chemical_name_systematic
; 
?  
;
_space_group_IT_number 33
_symmetry_cell_setting orthorhombic
_symmetry_space_group_name_Hall 'P 2c -2n'
_symmetry_space_group_name_H-M 'P n a 21'
_atom_sites_solution_hydrogens geom
_atom_sites_solution_primary direct
_atom_sites_solution_secondary difmap
_audit_creation_method SHELXL-97
_cell_angle_alpha 90.00
_cell_angle_beta 90.00
_cell_angle_gamma 90.00
_cell_formula_units_Z 4
_cell_length_a 20.723(2)
_cell_length_b 5.2095(6)
_cell_length_c 17.8741(19)
_cell_measurement_reflns_used 5712
_cell_measurement_temperature 295
_cell_measurement_theta_max 30.6
_cell_measurement_theta_min 1.8
_cell_volume 1929.6(4)
_computing_cell_refinement 'Bruker SMART'
_computing_data_collection 'Bruker SMART'
_computing_data_reduction 'Bruker SHELXTL'
_computing_molecular_graphics 'Bruker SHELXTL'
_computing_publication_material 'Bruker SHELXTL'
_computing_structure_refinement 'SHELXL-97 (Sheldrick, 1997)'
_computing_structure_solution 'SHELXS-97 (Sheldrick, 1990)'
_diffrn_ambient_temperature 295
_diffrn_measured_fraction_theta_full 0.979
_diffrn_measured_fraction_theta_max 0.979
_diffrn_measurement_device_type 'CCD area detector'
_diffrn_measurement_method 'phi and omega scans'
_diffrn_radiation_monochromator graphite
_diffrn_radiation_source 'fine-focus sealed tube'
_diffrn_radiation_type MoK\a
_diffrn_radiation_wavelength 0.71073
_diffrn_reflns_av_R_equivalents 0.136
_diffrn_reflns_av_sigmaI/netI 0.0527
_diffrn_reflns_limit_h_max 29
_diffrn_reflns_limit_h_min -29
_diffrn_reflns_limit_k_max 7
_diffrn_reflns_limit_k_min -7
_diffrn_reflns_limit_l_max 25
_diffrn_reflns_limit_l_min -24
_diffrn_reflns_number 29408
_diffrn_reflns_theta_full 30.60
_diffrn_reflns_theta_max 30.60
_diffrn_reflns_theta_min 3.01
_diffrn_standards_decay_% 0
_exptl_absorpt_coefficient_mu 6.548
_exptl_absorpt_correction_T_max 0.770
_exptl_absorpt_correction_T_min 0.209
_exptl_absorpt_correction_type multi-scan
_exptl_crystal_colour colourless
_exptl_crystal_density_diffrn 2.805
_exptl_crystal_density_method 'not measured'
_exptl_crystal_description needle
_exptl_crystal_F_000 1600
_exptl_crystal_size_max 0.50
_exptl_crystal_size_mid 0.15
_exptl_crystal_size_min 0.04
_refine_diff_density_max 0.700
_refine_diff_density_min -0.898
_refine_diff_density_rms 0.159
_refine_ls_abs_structure_details 'Flack H D (1983), Acta Cryst. A39, 876-881'
_refine_ls_abs_structure_Flack 0.027(10)
_refine_ls_extinction_method none
_refine_ls_goodness_of_fit_ref 1.030
_refine_ls_hydrogen_treatment mixed
_refine_ls_matrix_type full
_refine_ls_number_parameters 310
_refine_ls_number_reflns 5712
_refine_ls_number_restraints 1
_refine_ls_restrained_S_all 1.030
_refine_ls_R_factor_all 0.0496
_refine_ls_R_factor_gt 0.0341
_refine_ls_shift/su_max 0.003
_refine_ls_shift/su_mean 0.000
_refine_ls_structure_factor_coef Fsqd
_refine_ls_weighting_details 'calc w=1/[\s^2^(Fo^2^)+(0.0276P)^2^+1.3880P] where P=(Fo^2^+2Fc^2^)/3'
_refine_ls_weighting_scheme calc
_refine_ls_wR_factor_gt 0.0661
_refine_ls_wR_factor_ref 0.0709
_reflns_number_gt 4887
_reflns_number_total 5712
_reflns_threshold_expression >2sigma(I)
_cod_data_source_file ic049156gsi20041118_012723_1.cif
_cod_data_source_block AUIII
_cod_depositor_comments
;
The following automatic conversions were performed:
'_symmetry_cell_setting' value 'Orthorhombic' changed to 'orthorhombic'
according to '/home/saulius/struct/CIF-dictionaries/cif_core.dic'
dictionary named 'cif_core.dic' version 2.4.1 from 2010-06-29.

Automatic conversion script
Id: cif_fix_enum 1527 2010-12-29 10:47:43Z saulius 
;
_cod_original_sg_symbol_Hall 'p 2c -2n'
_cod_database_code 4308497

loop_
_publ_contact_author
;      Rita Hazell
    Department of Chemistry, University of Aarhus
    Langelandsgade 140
    DK-8000 Aarhus C, Denmark
    Phone: +45 8942 3894
    Fax:   +45 8619 6199
    E-mail: haz@chem.au.dk
;
;    Torben R. Jensen,
    Interdiciplinary Nanoscience Center
    Department of Chemistry, University of Aarhus
    Langelandsgade 140
    DK-8000 Aarhus C, Denmark
    Phone: +45 8942 3894
    Fax:   +45 8619 6199
    E-mail: trj@chem.au.dk
;

loop_
_symmetry_equiv_pos_as_xyz
'x, y, z'
'-x, -y, z+1/2'
'x+1/2, -y+1/2, z'
'-x+1/2, y+1/2, z+1/2'

loop_
_atom_site_label
_atom_site_type_symbol
_atom_site_fract_x
_atom_site_fract_y
_atom_site_fract_z
_atom_site_U_iso_or_equiv
_atom_site_adp_type
_atom_site_occupancy
_atom_site_symmetry_multiplicity
_atom_site_calc_flag
_atom_site_refinement_flags
_atom_site_disorder_assembly
_atom_site_disorder_group
Zn1 Zn 0.14899(2) 0.78467(10) 0.42511(3) 0.01227(11) Uani 1 1 d . . .
Zn2 Zn 0.24657(2) 0.27287(10) 0.39400(3) 0.01249(11) Uani 1 1 d . . .
Zn3 Zn 0.37154(2) 0.65091(10) 0.40747(3) 0.01234(10) Uani 1 1 d . . .
Zn4 Zn 0.50102(2) 0.27477(10) 0.44115(3) 0.01286(11) Uani 1 1 d . . .
Zn5 Zn 0.25009(2) 1.11516(11) 0.62879(3) 0.01370(11) Uani 1 1 d . . .
P1 P 0.25749(6) 0.7646(2) 0.30388(6) 0.0114(2) Uani 1 1 d . . .
P2 P 0.13943(5) 0.2694(2) 0.52174(6) 0.0098(2) Uani 1 1 d . . .
P3 P 0.51207(6) 0.7500(2) 0.34610(7) 0.0118(2) Uani 1 1 d . . .
P4 P 0.35927(5) 1.1488(2) 0.50469(6) 0.0105(2) Uani 1 1 d . . .
O1 O 0.22073(15) 0.6233(6) 0.36910(17) 0.0131(6) Uani 1 1 d . . .
O2 O 0.32875(16) 0.7041(7) 0.31356(19) 0.0191(7) Uani 1 1 d . . .
O3 O 0.26822(17) 1.1618(7) 0.73078(18) 0.0195(8) Uani 1 1 d . . .
O4 O 0.24308(16) 0.0476(6) 0.3113(2) 0.0187(7) Uani 1 1 d . . .
O5 O 0.16251(15) 1.1939(6) 0.60005(18) 0.0145(7) Uani 1 1 d . . .
O6 O 0.18145(15) 1.1249(6) 0.46230(18) 0.0140(6) Uani 1 1 d . . .
O7 O 0.14948(16) 0.5594(6) 0.51157(18) 0.0167(7) Uani 1 1 d . . .
O8 O 0.57017(15) 0.3117(7) 0.51322(19) 0.0194(7) Uani 1 1 d . . .
O9 O 0.46370(15) 0.5996(6) 0.3979(2) 0.0175(7) Uani 1 1 d . . .
O10 O 0.07755(16) 0.8657(8) 0.3648(2) 0.0246(8) Uani 1 1 d . . .
O11 O 0.5072(2) 0.0350(7) 0.3621(2) 0.0289(9) Uani 1 1 d . . .
O12 O 0.49616(17) 0.6986(7) 0.2650(2) 0.0191(8) Uani 1 1 d . . .
O13 O 0.33178(14) 0.3171(6) 0.43984(19) 0.0167(7) Uani 1 1 d . . .
O14 O 0.34200(16) 0.8678(6) 0.48901(19) 0.0155(7) Uani 1 1 d . . .
O15 O 0.32733(16) 1.2316(7) 0.57776(18) 0.0165(7) Uani 1 1 d . . .
O16 O 0.43096(15) 0.1920(7) 0.5101(2) 0.0190(7) Uani 1 1 d . . .
C1 C 0.3790(3) 0.1974(13) 0.2242(3) 0.0304(13) Uani 1 1 d . . .
H1A H 0.3651 0.0634 0.1910 0.046 Uiso 1 1 calc R . .
H1B H 0.3424 0.2987 0.2390 0.046 Uiso 1 1 calc R . .
H1C H 0.3986 0.1229 0.2677 0.046 Uiso 1 1 calc R . .
C2 C 0.4788(3) 0.2088(10) 0.1504(3) 0.0256(12) Uani 1 1 d . . .
H2A H 0.4602 0.1010 0.1118 0.031 Uiso 1 1 calc R . .
H2B H 0.4972 0.0969 0.1882 0.031 Uiso 1 1 calc R . .
C3 C 0.5320(3) 0.3675(12) 0.1164(3) 0.0285(12) Uani 1 1 d . . .
H3A H 0.5130 0.5135 0.0910 0.034 Uiso 1 1 calc R . .
H3B H 0.5542 0.2649 0.0792 0.034 Uiso 1 1 calc R . .
C4 C 0.6160(3) 0.2572(13) 0.2130(4) 0.0322(14) Uani 1 1 d . . .
H4A H 0.5917 0.2069 0.2563 0.048 Uiso 1 1 calc R . .
H4B H 0.6575 0.3194 0.2283 0.048 Uiso 1 1 calc R . .
H4C H 0.6213 0.1121 0.1805 0.048 Uiso 1 1 calc R . .
N1 N 0.4267(2) 0.3638(8) 0.1851(3) 0.0196(9) Uani 1 1 d . . .
N2 N 0.5808(2) 0.4640(10) 0.1725(3) 0.0246(10) Uani 1 1 d . . .
H1NA H 0.443(3) 0.478(13) 0.221(3) 0.034(18) Uiso 1 1 d . . .
H2NA H 0.559(3) 0.531(12) 0.205(4) 0.030(18) Uiso 1 1 d . . .
H1NB H 0.408(3) 0.484(14) 0.150(4) 0.04(2) Uiso 1 1 d . . .
H2NB H 0.608(4) 0.551(19) 0.150(5) 0.09(3) Uiso 1 1 d . . .
O1W O 0.25178(17) 0.7391(7) 0.5963(2) 0.0212(8) Uani 1 1 d . . .
H1WA H 0.275(3) 0.706(13) 0.568(4) 0.032 Uiso 1 1 d . . .
H1WB H 0.2319 0.6811 0.5491 0.032 Uiso 1 1 d . . .

loop_
_atom_site_aniso_label
_atom_site_aniso_U_11
_atom_site_aniso_U_22
_atom_site_aniso_U_33
_atom_site_aniso_U_23
_atom_site_aniso_U_13
_atom_site_aniso_U_12
Zn1 0.0119(2) 0.0115(2) 0.0135(2) -0.0003(2) 0.00022(19) 0.00025(19)
Zn2 0.0125(2) 0.0113(2) 0.0137(3) -0.0002(2) 0.0006(2) -0.00035(19)
Zn3 0.0111(2) 0.0128(2) 0.0132(2) -0.0004(2) 0.0006(2) 0.0005(2)
Zn4 0.0112(2) 0.0134(3) 0.0139(3) -0.0007(2) -0.00061(18) 0.0010(2)
Zn5 0.0116(2) 0.0193(3) 0.0103(2) -0.0013(2) 0.0000(2) 0.0000(2)
P1 0.0133(5) 0.0121(5) 0.0087(5) 0.0002(4) 0.0002(4) 0.0000(4)
P2 0.0095(5) 0.0104(5) 0.0097(5) 0.0001(4) 0.0004(4) 0.0001(4)
P3 0.0118(5) 0.0120(5) 0.0118(5) -0.0014(5) 0.0013(4) -0.0009(5)
P4 0.0100(5) 0.0111(6) 0.0103(5) -0.0007(4) 0.0008(4) -0.0002(4)
O1 0.0141(15) 0.0113(15) 0.0139(15) 0.0010(12) 0.0062(12) 0.0018(13)
O2 0.0132(16) 0.027(2) 0.0167(17) 0.0022(15) 0.0005(13) 0.0019(14)
O3 0.0236(18) 0.0246(19) 0.0104(16) -0.0037(14) 0.0007(13) 0.0062(16)
O4 0.0278(19) 0.0116(16) 0.0169(16) -0.0001(14) 0.0003(14) 0.0022(14)
O5 0.0114(14) 0.0220(18) 0.0100(14) 0.0058(13) -0.0012(13) 0.0019(13)
O6 0.0128(14) 0.0103(15) 0.0190(17) -0.0043(12) 0.0033(13) -0.0006(12)
O7 0.0261(18) 0.0106(16) 0.0135(16) 0.0016(13) 0.0009(13) -0.0005(13)
O8 0.0133(15) 0.0295(19) 0.0154(16) 0.0003(14) -0.0005(13) -0.0001(14)
O9 0.0120(15) 0.0175(16) 0.0230(18) 0.0062(14) 0.0035(14) 0.0027(12)
O10 0.0095(15) 0.039(2) 0.025(2) 0.0034(17) -0.0025(14) -0.0074(16)
O11 0.049(3) 0.0151(19) 0.022(2) -0.0024(15) 0.0070(17) -0.0041(17)
O12 0.0246(19) 0.0205(19) 0.0123(18) -0.0025(14) -0.0040(13) 0.0030(15)
O13 0.0134(14) 0.0188(17) 0.0179(16) 0.0060(14) -0.0019(13) -0.0009(13)
O14 0.0192(17) 0.0094(16) 0.0180(17) -0.0031(13) 0.0056(13) -0.0009(13)
O15 0.0190(17) 0.0185(17) 0.0120(15) -0.0070(13) 0.0048(13) -0.0027(14)
O16 0.0108(15) 0.0267(19) 0.0195(17) 0.0052(14) 0.0033(13) -0.0025(14)
C1 0.030(3) 0.028(3) 0.034(3) -0.003(2) 0.005(2) -0.007(3)
C2 0.025(3) 0.021(3) 0.031(3) -0.008(2) -0.002(2) -0.001(2)
C3 0.030(3) 0.036(3) 0.019(3) 0.001(2) 0.003(2) 0.003(2)
C4 0.021(3) 0.032(4) 0.044(3) -0.001(3) -0.008(3) 0.003(3)
N1 0.020(2) 0.016(2) 0.023(2) -0.0008(19) -0.0040(17) -0.0001(18)
N2 0.024(3) 0.026(3) 0.023(2) 0.000(2) 0.0099(19) -0.001(2)
O1W 0.0197(18) 0.0202(18) 0.0238(19) -0.0017(15) 0.0011(15) 0.0009(16)

loop_
_atom_type_symbol
_atom_type_description
_atom_type_scat_dispersion_real
_atom_type_scat_dispersion_imag
_atom_type_scat_source
C C 0.0033 0.0016 'International Tables Vol C Tables 4.2.6.8 and 6.1.1.4'
H H 0.0000 0.0000 'International Tables Vol C Tables 4.2.6.8 and 6.1.1.4'
N N 0.0061 0.0033 'International Tables Vol C Tables 4.2.6.8 and 6.1.1.4'
O O 0.0106 0.0060 'International Tables Vol C Tables 4.2.6.8 and 6.1.1.4'
P P 0.1023 0.0942 'International Tables Vol C Tables 4.2.6.8 and 6.1.1.4'
Zn Zn 0.2839 1.4301 'International Tables Vol C Tables 4.2.6.8 and 6.1.1.4'

loop_
_geom_angle_atom_site_label_1
_geom_angle_atom_site_label_2
_geom_angle_atom_site_label_3
_geom_angle
_geom_angle_site_symmetry_1
_geom_angle_site_symmetry_3
_geom_angle_publ_flag
O10 Zn1 O7 126.63(15) . . ?
O10 Zn1 O1 113.39(15) . . ?
O7 Zn1 O1 98.17(14) . . ?
O10 Zn1 O6 104.79(16) . . ?
O7 Zn1 O6 105.57(14) . . ?
O1 Zn1 O6 106.89(13) . . ?
O4 Zn2 O1 113.06(14) . . ?
O4 Zn2 O13 115.77(14) . . ?
O1 Zn2 O13 103.43(14) . . ?
O4 Zn2 O6 102.42(14) . 1_545 ?
O1 Zn2 O6 108.54(13) . 1_545 ?
O13 Zn2 O6 113.75(14) . 1_545 ?
O2 Zn3 O9 113.51(15) . . ?
O2 Zn3 O14 115.26(15) . . ?
O9 Zn3 O14 117.20(15) . . ?
O2 Zn3 O13 100.80(14) . . ?
O9 Zn3 O13 108.08(13) . . ?
O14 Zn3 O13 99.10(14) . . ?
O11 Zn4 O8 120.85(17) . . ?
O11 Zn4 O16 112.10(17) . . ?
O8 Zn4 O16 98.75(15) . . ?
O11 Zn4 O9 107.14(16) . . ?
O8 Zn4 O9 117.11(15) . . ?
O16 Zn4 O9 98.16(14) . . ?
O3 Zn5 O5 114.79(15) . . ?
O3 Zn5 O15 104.54(15) . . ?
O5 Zn5 O15 125.75(15) . . ?
O3 Zn5 O1W 113.36(17) . . ?
O5 Zn5 O1W 98.29(15) . . ?
O15 Zn5 O1W 98.74(15) . . ?
O3 P1 O4 110.6(2) 4_544 1_565 ?
O3 P1 O2 111.6(2) 4_544 . ?
O4 P1 O2 112.6(2) 1_565 . ?
O3 P1 O1 107.72(19) 4_544 . ?
O4 P1 O1 107.19(19) 1_565 . ?
O2 P1 O1 106.79(19) . . ?
O8 P2 O5 108.6(2) 3_455 1_545 ?
O8 P2 O7 113.2(2) 3_455 . ?
O5 P2 O7 108.58(19) 1_545 . ?
O8 P2 O6 109.08(19) 3_455 1_545 ?
O5 P2 O6 108.86(19) 1_545 1_545 ?
O7 P2 O6 108.47(18) . 1_545 ?
O12 P3 O11 109.9(2) . 1_565 ?
O12 P3 O10 109.6(2) . 3_565 ?
O11 P3 O10 113.9(2) 1_565 3_565 ?
O12 P3 O9 109.7(2) . . ?
O11 P3 O9 109.5(2) 1_565 . ?
O10 P3 O9 104.0(2) 3_565 . ?
O16 P4 O15 109.3(2) 1_565 . ?
O16 P4 O14 112.7(2) 1_565 . ?
O15 P4 O14 108.97(19) . . ?
O16 P4 O13 108.89(19) 1_565 1_565 ?
O15 P4 O13 108.56(19) . 1_565 ?
O14 P4 O13 108.38(19) . 1_565 ?
P1 O1 Zn2 118.19(17) . . ?
P1 O1 Zn1 122.63(18) . . ?
Zn2 O1 Zn1 119.16(15) . . ?
P1 O2 Zn3 125.4(2) . . ?
P1 O3 Zn5 144.7(2) 4_555 . ?
P1 O4 Zn2 131.9(2) 1_545 . ?
P2 O5 Zn5 126.3(2) 1_565 . ?
P2 O6 Zn2 127.69(19) 1_565 1_565 ?
P2 O6 Zn1 117.53(18) 1_565 . ?
Zn2 O6 Zn1 111.61(15) 1_565 . ?
P2 O7 H1WB 113.5 . . ?
P2 O7 Zn1 133.5(2) . . ?
H1WB O7 Zn1 94.7 . . ?
P2 O8 Zn4 138.2(2) 3_555 . ?
P3 O9 Zn3 127.69(19) . . ?
P3 O9 Zn4 113.54(17) . . ?
Zn3 O9 Zn4 117.45(16) . . ?
P3 O10 Zn1 137.7(3) 3_465 . ?
P3 O11 Zn4 142.5(3) 1_545 . ?
P3 O12 H1NA 133(2) . . ?
P3 O12 H2NA 118.4(19) . . ?
H1NA O12 H2NA 83(3) . . ?
P4 O13 Zn2 124.96(19) 1_545 . ?
P4 O13 Zn3 123.39(19) 1_545 . ?
Zn2 O13 Zn3 110.53(15) . . ?
P4 O14 Zn3 128.2(2) . . ?
P4 O14 H1WA 113.9(18) . . ?
Zn3 O14 H1WA 117.8(19) . . ?
P4 O15 Zn5 132.2(2) . . ?
P4 O16 Zn4 136.6(2) 1_545 . ?
N1 C2 C3 113.8(5) . . ?
C2 C3 N2 113.9(5) . . ?
C2 N1 C1 111.3(4) . . ?
C4 N2 C3 114.2(5) . . ?

loop_
_geom_bond_atom_site_label_1
_geom_bond_atom_site_label_2
_geom_bond_distance
_geom_bond_site_symmetry_2
_geom_bond_publ_flag
Zn1 O10 1.879(4) . ?
Zn1 O7 1.940(3) . ?
Zn1 O1 1.980(3) . ?
Zn1 O6 2.009(3) . ?
Zn2 O4 1.889(4) . ?
Zn2 O1 1.954(3) . ?
Zn2 O13 1.960(3) . ?
Zn2 O6 1.976(3) 1_545 ?
Zn3 O2 1.919(3) . ?
Zn3 O9 1.936(3) . ?
Zn3 O14 1.943(3) . ?
Zn3 O13 2.009(3) . ?
Zn4 O11 1.890(4) . ?
Zn4 O8 1.937(3) . ?
Zn4 O16 1.953(3) . ?
Zn4 O9 2.015(3) . ?
Zn5 O3 1.877(3) . ?
Zn5 O5 1.930(3) . ?
Zn5 O15 1.940(3) . ?
Zn5 O1W 2.044(4) . ?
P1 O3 1.509(4) 4_544 ?
P1 O4 1.511(4) 1_565 ?
P1 O2 1.520(3) . ?
P1 O1 1.575(3) . ?
P2 O8 1.504(3) 3_455 ?
P2 O5 1.530(3) 1_545 ?
P2 O7 1.536(3) . ?
P2 O6 1.566(3) 1_545 ?
P3 O12 1.510(4) . ?
P3 O11 1.515(4) 1_565 ?
P3 O10 1.522(4) 3_565 ?
P3 O9 1.574(3) . ?
P4 O16 1.506(3) 1_565 ?
P4 O15 1.526(3) . ?
P4 O14 1.533(3) . ?
P4 O13 1.561(3) 1_565 ?
C1 N1 1.488(7) . ?
C2 N1 1.485(7) . ?
C2 C3 1.507(8) . ?
C3 N2 1.510(8) . ?
C4 N2 1.487(8) . ?

loop_
_geom_hbond_atom_site_label_D
_geom_hbond_atom_site_label_H
_geom_hbond_atom_site_label_A
_geom_hbond_distance_DH
_geom_hbond_distance_HA
_geom_hbond_distance_DA
_geom_hbond_angle_DHA
_geom_hbond_site_symmetry_A
_geom_hbond_publ_flag
N1 H1NA O12 0.94(6) 1.78(6) 2.675(6) 160(5) . yes
N2 H2NA O12 0.81(7) 1.90(6) 2.703(6) 169(7) . yes
N1 H1NB O5 0.97(7) 2.03(7) 2.947(6) 156(6) 4_544 yes
N2 H2NB O15 0.83(9) 2.18(9) 3.001(6) 172(7) 2_674 yes
O1W H1WA O14 0.72(7) 2.15(7) 2.761(5) 143(7) . yes
O1W H1WB O7 0.986 1.941 2.768(5) 139.81 . yes
